data_7040704
loop_
_publ_author_name
'Pranckevicius, Conor'
'Iovan, Diana A.'
'Stephan, Douglas W.'

_publ_section_title
;
 Three and four coordinate Fe carbodiphosphorane complexes.
;
_journal_issue 42
_journal_name_full 'Dalton transactions (Cambridge, England : 2003)'
_journal_page_first 16820
_journal_page_last 16825
_journal_paper_doi 10.1039/c6dt03453e
_journal_volume 45
_journal_year 2016
_chemical_formula_sum 'C74 H60 Cl4 Fe2 P4'
_chemical_formula_weight 1326.60
_space_group_crystal_system triclinic
_space_group_IT_number 2
_space_group_name_Hall '-P 1'
_space_group_name_H-M_alt 'P -1'
_symmetry_space_group_name_Hall '-P 1'
_symmetry_space_group_name_H-M 'P -1'
_atom_sites_solution_hydrogens geom
_audit_creation_method SHELXL-2014/7
_audit_update_record
;
2016-09-01 deposited with the CCDC.
2016-09-23 downloaded from the CCDC.
;
_cell_angle_alpha 79.585(4)
_cell_angle_beta 88.787(4)
_cell_angle_gamma 86.895(4)
_cell_formula_units_Z 2
_cell_length_a 11.3479(10)
_cell_length_b 16.1979(15)
_cell_length_c 17.6503(17)
_cell_measurement_reflns_used 9926
_cell_measurement_temperature 149(2)
_cell_measurement_theta_max 27.51
_cell_measurement_theta_min 2.33
_cell_volume 3186.0(5)
_computing_structure_refinement 'SHELXL-2014/7 (Sheldrick, 2014)'
_diffrn_ambient_temperature 149(2)
_diffrn_measured_fraction_theta_full 1.000
_diffrn_measured_fraction_theta_max 0.990
_diffrn_measurement_device_type 'Bruker APEX II CCD'
_diffrn_radiation_type MoK\a
_diffrn_radiation_wavelength 0.71073
_diffrn_reflns_av_R_equivalents 0.0269
_diffrn_reflns_av_unetI/netI 0.0226
_diffrn_reflns_Laue_measured_fraction_full 1.000
_diffrn_reflns_Laue_measured_fraction_max 0.990
_diffrn_reflns_limit_h_max 14
_diffrn_reflns_limit_h_min -14
_diffrn_reflns_limit_k_max 21
_diffrn_reflns_limit_k_min -21
_diffrn_reflns_limit_l_max 22
_diffrn_reflns_limit_l_min -22
_diffrn_reflns_number 67951
_diffrn_reflns_point_group_measured_fraction_full 1.000
_diffrn_reflns_point_group_measured_fraction_max 0.990
_diffrn_reflns_theta_full 25.242
_diffrn_reflns_theta_max 27.534
_diffrn_reflns_theta_min 1.280
_exptl_absorpt_coefficient_mu 0.767
_exptl_absorpt_correction_T_max 0.7456
_exptl_absorpt_correction_T_min 0.7010
_exptl_absorpt_correction_type multi-scan
_exptl_absorpt_process_details sadabs
_exptl_crystal_colour yellow
_exptl_crystal_density_diffrn 1.383
_exptl_crystal_description block
_exptl_crystal_F_000 1368
_exptl_crystal_size_max 0.15
_exptl_crystal_size_mid 0.1
_exptl_crystal_size_min 0.08
_refine_diff_density_max 0.395
_refine_diff_density_min -0.265
_refine_diff_density_rms 0.051
_refine_ls_extinction_method none
_refine_ls_goodness_of_fit_ref 1.023
_refine_ls_hydrogen_treatment constr
_refine_ls_matrix_type full
_refine_ls_number_parameters 757
_refine_ls_number_reflns 14519
_refine_ls_number_restraints 0
_refine_ls_restrained_S_all 1.023
_refine_ls_R_factor_all 0.0360
_refine_ls_R_factor_gt 0.0270
_refine_ls_shift/su_max 0.002
_refine_ls_shift/su_mean 0.000
_refine_ls_structure_factor_coef Fsqd
_refine_ls_weighting_details 'w=1/[\s^2^(Fo^2^)+(0.0303P)^2^+1.6345P] where P=(Fo^2^+2Fc^2^)/3'
_refine_ls_weighting_scheme calc
_refine_ls_wR_factor_gt 0.0666
_refine_ls_wR_factor_ref 0.0715
_reflns_Friedel_coverage 0.000
_reflns_number_gt 12286
_reflns_number_total 14519
_reflns_threshold_expression 'I > 2\s(I)'
_cod_data_source_file c6dt03453e2.cif
_cod_data_source_block cp070_0m
_cod_depositor_comments 'Adding full bibliography for 7040703--7040706.cif.'
_cod_database_code 7040704
_shelx_shelxl_version_number 2014/7
_shelx_space_group_comment
;
The symmetry employed for this shelxl refinement is uniquely defined
by the following loop, which should always be used as a source of
symmetry information in preference to the above space-group names.
They are only intended as comments.
;

loop_
_space_group_symop_operation_xyz
'x, y, z'
'-x, -y, -z'

loop_
_atom_site_label
_atom_site_type_symbol
_atom_site_fract_x
_atom_site_fract_y
_atom_site_fract_z
_atom_site_U_iso_or_equiv
_atom_site_adp_type
_atom_site_occupancy
_atom_site_site_symmetry_order
_atom_site_calc_flag
_atom_site_refinement_flags_posn
_atom_site_refinement_flags_adp
Fe1 Fe 0.09318(2) 0.54235(2) 0.05588(2) 0.01644(5) Uani 1 1 d . .
Cl1 Cl 0.24649(3) 0.45711(2) 0.11210(2) 0.02937(9) Uani 1 1 d . .
Cl8 Cl 0.09114(3) 0.52576(2) -0.07584(2) 0.02167(8) Uani 1 1 d . .
P6 P -0.01535(3) 0.69442(2) 0.13651(2) 0.01312(7) Uani 1 1 d . .
P9 P 0.12874(3) 0.73960(2) -0.00679(2) 0.01260(7) Uani 1 1 d . .
C1 C 0.09611(13) 0.89555(9) 0.03778(8) 0.0207(3) Uani 1 1 d . .
H1A H 0.0164 0.8896 0.0301 0.025 Uiso 1 1 calc R U
C2 C 0.04249(12) 0.76089(8) 0.19851(8) 0.0155(3) Uani 1 1 d . .
C5 C 0.07972(11) 0.66779(8) 0.06812(7) 0.0135(3) Uani 1 1 d . .
C9 C -0.03000(13) 0.79911(10) 0.24853(9) 0.0233(3) Uani 1 1 d . .
H9A H -0.1101 0.7893 0.2521 0.028 Uiso 1 1 calc R U
C11 C 0.16357(12) 0.77164(9) 0.19812(8) 0.0181(3) Uani 1 1 d . .
H11A H 0.2138 0.7430 0.1683 0.022 Uiso 1 1 calc R U
C12 C -0.15608(12) 0.74361(9) 0.09902(8) 0.0174(3) Uani 1 1 d . .
C20 C 0.33820(12) 0.64284(9) -0.00747(9) 0.0207(3) Uani 1 1 d . .
H20A H 0.3255 0.6276 0.0453 0.025 Uiso 1 1 calc R U
C24 C 0.27617(14) 0.71814(12) -0.13110(9) 0.0321(4) Uani 1 1 d . .
H24A H 0.2216 0.7534 -0.1617 0.038 Uiso 1 1 calc R U
C29 C 0.03460(13) 0.85783(9) -0.13086(8) 0.0199(3) Uani 1 1 d . .
H29A H 0.0946 0.8919 -0.1224 0.024 Uiso 1 1 calc R U
C30 C 0.04218(13) 0.54474(9) 0.23259(8) 0.0201(3) Uani 1 1 d . .
H30A H 0.1194 0.5572 0.2181 0.024 Uiso 1 1 calc R U
C31 C 0.29929(13) 0.84681(9) 0.02945(9) 0.0218(3) Uani 1 1 d . .
H31A H 0.3562 0.8082 0.0161 0.026 Uiso 1 1 calc R U
C32 C 0.20934(13) 0.82490(9) 0.24202(8) 0.0226(3) Uani 1 1 d . .
H32A H 0.2900 0.8326 0.2406 0.027 Uiso 1 1 calc R U
C33 C 0.25593(12) 0.69607(9) -0.05244(8) 0.0165(3) Uani 1 1 d . .
C34 C -0.22148(13) 0.69633(10) 0.05752(9) 0.0243(3) Uani 1 1 d . .
H34A H -0.1974 0.6409 0.0559 0.029 Uiso 1 1 calc R U
C35 C -0.19507(13) 0.82606(10) 0.10207(9) 0.0235(3) Uani 1 1 d . .
H35A H -0.1527 0.8581 0.1297 0.028 Uiso 1 1 calc R U
C37 C -0.04524(14) 0.88559(10) -0.18965(9) 0.0240(3) Uani 1 1 d . .
H37A H -0.0386 0.9382 -0.2204 0.029 Uiso 1 1 calc R U
C43 C 0.01667(15) 0.85176(10) 0.29293(9) 0.0282(4) Uani 1 1 d . .
H43A H -0.0322 0.8770 0.3261 0.034 Uiso 1 1 calc R U
C46 C -0.06373(13) 0.72819(9) -0.09861(8) 0.0205(3) Uani 1 1 d . .
H46A H -0.0700 0.6751 -0.0686 0.025 Uiso 1 1 calc R U
C47 C 0.13587(14) 0.86665(10) 0.28791(9) 0.0255(3) Uani 1 1 d . .
H47A H 0.1664 0.9045 0.3152 0.031 Uiso 1 1 calc R U
C62 C 0.24969(16) 0.97353(10) 0.07904(10) 0.0299(4) Uani 1 1 d . .
H62A H 0.2728 1.0188 0.0999 0.036 Uiso 1 1 calc R U
C63 C -0.14358(14) 0.75653(11) -0.15778(9) 0.0280(3) Uani 1 1 d . .
H63A H -0.2030 0.7224 -0.1670 0.034 Uiso 1 1 calc R U
C65 C 0.02519(12) 0.77893(9) -0.08429(8) 0.0152(3) Uani 1 1 d . .
C70 C -0.16635(13) 0.58244(10) 0.22760(9) 0.0228(3) Uani 1 1 d . .
H70A H -0.2288 0.6201 0.2099 0.027 Uiso 1 1 calc R U
C76 C -0.05108(12) 0.60043(9) 0.20397(8) 0.0161(3) Uani 1 1 d . .
C86 C 0.33351(15) 0.91563(10) 0.05942(10) 0.0286(4) Uani 1 1 d . .
H86A H 0.4131 0.9226 0.0663 0.034 Uiso 1 1 calc R U
C89 C 0.13096(15) 0.96406(9) 0.06753(9) 0.0272(3) Uani 1 1 d . .
H89A H 0.0747 1.0036 0.0797 0.033 Uiso 1 1 calc R U
C90 C 0.45873(15) 0.63502(13) -0.11976(11) 0.0392(4) Uani 1 1 d . .
H90A H 0.5264 0.6147 -0.1424 0.047 Uiso 1 1 calc R U
C94 C -0.09503(16) 0.45226(10) 0.30497(10) 0.0323(4) Uani 1 1 d . .
H94A H -0.1100 0.4024 0.3382 0.039 Uiso 1 1 calc R U
C105 C 0.17971(12) 0.83555(8) 0.01929(8) 0.0163(3) Uani 1 1 d . .
C107 C -0.18744(15) 0.50806(11) 0.27778(10) 0.0314(4) Uani 1 1 d . .
H10A H -0.2644 0.4957 0.2932 0.038 Uiso 1 1 calc R U
C108 C -0.35940(14) 0.81391(12) 0.02193(10) 0.0348(4) Uani 1 1 d . .
H10B H -0.4267 0.8377 -0.0044 0.042 Uiso 1 1 calc R U
C110 C 0.01972(15) 0.47050(10) 0.28279(9) 0.0267(3) Uani 1 1 d . .
H11B H 0.0819 0.4331 0.3015 0.032 Uiso 1 1 calc R U
C114 C -0.29710(14) 0.86057(11) 0.06399(10) 0.0323(4) Uani 1 1 d . .
H11C H -0.3235 0.9153 0.0669 0.039 Uiso 1 1 calc R U
C116 C -0.13477(14) 0.83529(11) -0.20278(9) 0.0278(3) Uani 1 1 d . .
H11D H -0.1888 0.8544 -0.2417 0.033 Uiso 1 1 calc R U
C121 C 0.43935(13) 0.61244(10) -0.04149(10) 0.0281(4) Uani 1 1 d . .
H12A H 0.4940 0.5768 -0.0114 0.034 Uiso 1 1 calc R U
C132 C -0.32218(14) 0.73216(12) 0.01881(10) 0.0322(4) Uani 1 1 d . .
H13A H -0.3647 0.7009 -0.0094 0.039 Uiso 1 1 calc R U
C142 C 0.37776(16) 0.68773(15) -0.16427(11) 0.0484(5) Uani 1 1 d . .
H14A H 0.3912 0.7031 -0.2170 0.058 Uiso 1 1 calc R U
Fe4 Fe 0.58323(2) 0.04662(2) 0.55938(2) 0.01611(5) Uani 1 1 d . .
Cl4 Cl 0.72824(3) -0.03952(2) 0.62588(2) 0.02577(8) Uani 1 1 d . .
Cl13 Cl 0.60138(3) 0.02057(2) 0.43019(2) 0.01983(7) Uani 1 1 d . .
P4 P 0.45020(3) 0.19710(2) 0.62946(2) 0.01335(7) Uani 1 1 d . .
P8 P 0.61323(3) 0.24429(2) 0.49579(2) 0.01242(7) Uani 1 1 d . .
C4 C 0.31006(12) 0.23162(9) 0.58225(8) 0.0179(3) Uani 1 1 d . .
C6 C 0.43781(13) 0.35727(9) 0.41893(8) 0.0209(3) Uani 1 1 d . .
H6A H 0.4500 0.3910 0.4551 0.025 Uiso 1 1 calc R U
C7 C 0.56358(11) 0.17310(8) 0.57113(8) 0.0135(3) Uani 1 1 d . .
C8 C 0.47283(12) 0.27754(9) 0.68757(8) 0.0165(3) Uani 1 1 d . .
C10 C 0.48337(12) 0.23147(9) 0.36719(8) 0.0194(3) Uani 1 1 d . .
H10C H 0.5267 0.1809 0.3685 0.023 Uiso 1 1 calc R U
C13 C 0.47831(13) 0.36162(9) 0.65222(9) 0.0226(3) Uani 1 1 d . .
H13B H 0.4653 0.3769 0.5996 0.027 Uiso 1 1 calc R U
C18 C 0.73910(12) 0.19975(9) 0.44909(8) 0.0156(3) Uani 1 1 d . .
C23 C 0.50292(14) 0.42265(10) 0.69452(10) 0.0294(4) Uani 1 1 d . .
H23A H 0.5065 0.4784 0.6700 0.035 Uiso 1 1 calc R U
C27 C 0.94465(14) 0.13906(12) 0.38441(10) 0.0337(4) Uani 1 1 d . .
H27A H 1.0120 0.1175 0.3624 0.040 Uiso 1 1 calc R U
C38 C 0.28041(13) 0.19632(9) 0.51896(9) 0.0213(3) Uani 1 1 d . .
H38A H 0.3321 0.1568 0.5019 0.026 Uiso 1 1 calc R U
C39 C 0.42010(12) 0.10363(8) 0.69956(8) 0.0168(3) Uani 1 1 d . .
C40 C 0.68092(12) 0.33607(8) 0.51952(8) 0.0156(3) Uani 1 1 d . .
C44 C 0.28204(16) 0.00945(11) 0.76995(11) 0.0377(4) Uani 1 1 d . .
H44A H 0.2046 -0.0048 0.7817 0.045 Uiso 1 1 calc R U
C45 C 0.39581(13) 0.25562(10) 0.31268(9) 0.0245(3) Uani 1 1 d . .
H45A H 0.3808 0.2210 0.2777 0.029 Uiso 1 1 calc R U
C48 C 0.48947(13) 0.25710(10) 0.76696(9) 0.0228(3) Uani 1 1 d . .
H48A H 0.4840 0.2017 0.7920 0.027 Uiso 1 1 calc R U
C53 C 0.12497(14) 0.31361(10) 0.56923(11) 0.0305(4) Uani 1 1 d . .
H53A H 0.0728 0.3530 0.5860 0.037 Uiso 1 1 calc R U
C55 C 0.76186(15) 0.47241(10) 0.48428(10) 0.0312(4) Uani 1 1 d . .
H55A H 0.7685 0.5222 0.4492 0.037 Uiso 1 1 calc R U
C56 C 0.35096(13) 0.38093(10) 0.36368(9) 0.0258(3) Uani 1 1 d . .
H56A H 0.3060 0.4309 0.3627 0.031 Uiso 1 1 calc R U
C57 C 0.33093(14) 0.33067(10) 0.31010(9) 0.0266(3) Uani 1 1 d . .
H57A H 0.2740 0.3474 0.2725 0.032 Uiso 1 1 calc R U
C60 C 0.30442(14) 0.08187(10) 0.71759(9) 0.0261(3) Uani 1 1 d . .
H60A H 0.2419 0.1160 0.6944 0.031 Uiso 1 1 calc R U
C64 C 0.23128(13) 0.29030(9) 0.60733(9) 0.0227(3) Uani 1 1 d . .
H64A H 0.2497 0.3140 0.6496 0.027 Uiso 1 1 calc R U
C66 C 0.73929(13) 0.32525(9) 0.58945(8) 0.0202(3) Uani 1 1 d . .
H66A H 0.7314 0.2761 0.6253 0.024 Uiso 1 1 calc R U
C74 C 0.81590(12) 0.14195(9) 0.49361(9) 0.0210(3) Uani 1 1 d . .
H74A H 0.7988 0.1235 0.5455 0.025 Uiso 1 1 calc R U
C80 C 0.69292(14) 0.41028(9) 0.46685(9) 0.0243(3) Uani 1 1 d . .
H80A H 0.6546 0.4183 0.4198 0.029 Uiso 1 1 calc R U
C85 C 0.50661(12) 0.28307(9) 0.42026(8) 0.0153(3) Uani 1 1 d . .
C96 C 0.82083(14) 0.46065(10) 0.55367(10) 0.0291(4) Uani 1 1 d . .
H96A H 0.8680 0.5020 0.5648 0.035 Uiso 1 1 calc R U
C100 C 0.51311(14) 0.05185(9) 0.73467(8) 0.0226(3) Uani 1 1 d . .
H10D H 0.5907 0.0658 0.7231 0.027 Uiso 1 1 calc R U
C101 C 0.51423(15) 0.31888(11) 0.80907(10) 0.0313(4) Uani 1 1 d . .
H10E H 0.5255 0.3044 0.8619 0.038 Uiso 1 1 calc R U
C106 C 0.17447(14) 0.21990(11) 0.48142(10) 0.0294(4) Uani 1 1 d . .
H10F H 0.1555 0.1964 0.4392 0.035 Uiso 1 1 calc R U
C111 C 0.80918(14) 0.38722(10) 0.60609(9) 0.0267(3) Uani 1 1 d . .
H11E H 0.8483 0.3792 0.6528 0.032 Uiso 1 1 calc R U
C117 C 0.87094(15) 0.19863(13) 0.34045(10) 0.0373(4) Uani 1 1 d . .
H11F H 0.8901 0.2184 0.2891 0.045 Uiso 1 1 calc R U
C122 C 0.48993(16) -0.02075(10) 0.78710(10) 0.0321(4) Uani 1 1 d . .
H12B H 0.5520 -0.0554 0.8103 0.039 Uiso 1 1 calc R U
C123 C 0.76840(13) 0.22933(11) 0.37223(9) 0.0266(3) Uani 1 1 d . .
H12C H 0.7193 0.2696 0.3423 0.032 Uiso 1 1 calc R U
C126 C 0.09686(14) 0.27835(11) 0.50671(11) 0.0330(4) Uani 1 1 d . .
H12D H 0.0257 0.2939 0.4816 0.040 Uiso 1 1 calc R U
C128 C 0.37432(18) -0.04151(11) 0.80472(11) 0.0396(4) Uani 1 1 d . .
H12E H 0.3590 -0.0898 0.8400 0.047 Uiso 1 1 calc R U
C130 C 0.91819(14) 0.11158(10) 0.46099(10) 0.0291(4) Uani 1 1 d . .
H13C H 0.9690 0.0726 0.4910 0.035 Uiso 1 1 calc R U
C138 C 0.52215(15) 0.40145(11) 0.77288(11) 0.0333(4) Uani 1 1 d . .
H13D H 0.5402 0.4424 0.8009 0.040 Uiso 1 1 calc R U

loop_
_atom_site_aniso_label
_atom_site_aniso_U_11
_atom_site_aniso_U_22
_atom_site_aniso_U_33
_atom_site_aniso_U_23
_atom_site_aniso_U_13
_atom_site_aniso_U_12
Fe1 0.01865(10) 0.01204(10) 0.01917(11) -0.00443(8) -0.00323(8) 0.00090(8)
Cl1 0.02317(18) 0.02282(19) 0.0382(2) 0.00384(16) -0.00564(15) 0.00516(15)
Cl8 0.02511(17) 0.02233(18) 0.02009(18) -0.00922(14) 0.00377(13) -0.00738(14)
P6 0.01386(16) 0.01309(16) 0.01267(17) -0.00296(13) 0.00020(12) -0.00113(13)
P9 0.01292(15) 0.01200(16) 0.01256(17) -0.00160(13) -0.00012(12) 0.00035(13)
C1 0.0231(7) 0.0182(7) 0.0201(7) -0.0021(6) -0.0020(6) 0.0017(6)
C2 0.0190(7) 0.0142(6) 0.0137(7) -0.0030(5) -0.0011(5) -0.0024(5)
C5 0.0156(6) 0.0122(6) 0.0128(6) -0.0025(5) -0.0002(5) 0.0000(5)
C9 0.0209(7) 0.0284(8) 0.0226(8) -0.0098(6) 0.0031(6) -0.0028(6)
C11 0.0191(7) 0.0199(7) 0.0144(7) -0.0009(6) -0.0013(5) -0.0004(6)
C12 0.0143(6) 0.0204(7) 0.0164(7) -0.0007(6) 0.0020(5) -0.0010(5)
C20 0.0185(7) 0.0169(7) 0.0259(8) -0.0017(6) -0.0006(6) -0.0006(6)
C24 0.0212(8) 0.0530(11) 0.0194(8) -0.0032(7) 0.0019(6) 0.0090(7)
C29 0.0236(7) 0.0183(7) 0.0170(7) -0.0015(6) 0.0015(5) -0.0006(6)
C30 0.0212(7) 0.0228(7) 0.0166(7) -0.0038(6) -0.0002(5) -0.0035(6)
C31 0.0205(7) 0.0203(7) 0.0244(8) -0.0029(6) 0.0017(6) -0.0036(6)
C32 0.0220(7) 0.0254(8) 0.0200(8) -0.0005(6) -0.0063(6) -0.0065(6)
C33 0.0135(6) 0.0175(7) 0.0195(7) -0.0055(6) 0.0011(5) -0.0010(5)
C34 0.0199(7) 0.0283(8) 0.0255(8) -0.0064(6) -0.0014(6) -0.0022(6)
C35 0.0209(7) 0.0218(8) 0.0267(8) -0.0019(6) 0.0031(6) -0.0002(6)
C37 0.0329(8) 0.0192(7) 0.0169(7) 0.0030(6) -0.0006(6) 0.0049(6)
C43 0.0322(8) 0.0317(9) 0.0244(8) -0.0160(7) 0.0018(6) 0.0003(7)
C46 0.0229(7) 0.0189(7) 0.0186(7) 0.0003(6) -0.0036(6) -0.0009(6)
C47 0.0355(9) 0.0218(8) 0.0209(8) -0.0061(6) -0.0086(6) -0.0049(7)
C62 0.0440(10) 0.0175(8) 0.0295(9) -0.0055(7) -0.0046(7) -0.0084(7)
C63 0.0258(8) 0.0315(9) 0.0263(9) -0.0021(7) -0.0100(6) -0.0035(7)
C65 0.0160(6) 0.0169(7) 0.0121(6) -0.0022(5) 0.0008(5) 0.0035(5)
C70 0.0226(7) 0.0222(8) 0.0223(8) -0.0017(6) 0.0049(6) -0.0002(6)
C76 0.0217(7) 0.0154(7) 0.0118(6) -0.0036(5) 0.0008(5) -0.0036(5)
C86 0.0273(8) 0.0265(8) 0.0328(9) -0.0046(7) -0.0012(7) -0.0113(7)
C89 0.0392(9) 0.0162(7) 0.0259(8) -0.0045(6) -0.0041(7) 0.0051(7)
C90 0.0199(8) 0.0567(12) 0.0439(11) -0.0206(9) 0.0073(7) 0.0082(8)
C94 0.0400(10) 0.0231(8) 0.0295(9) 0.0070(7) 0.0068(7) -0.0055(7)
C105 0.0208(7) 0.0139(7) 0.0135(7) 0.0003(5) 0.0004(5) -0.0031(5)
C107 0.0280(8) 0.0300(9) 0.0328(9) 0.0036(7) 0.0109(7) -0.0067(7)
C108 0.0156(7) 0.0475(11) 0.0352(10) 0.0071(8) -0.0025(6) 0.0059(7)
C110 0.0323(8) 0.0223(8) 0.0230(8) 0.0017(6) -0.0023(6) 0.0024(7)
C114 0.0246(8) 0.0280(9) 0.0393(10) 0.0041(7) 0.0039(7) 0.0079(7)
C116 0.0286(8) 0.0336(9) 0.0192(8) -0.0004(7) -0.0084(6) 0.0066(7)
C121 0.0178(7) 0.0217(8) 0.0446(10) -0.0067(7) -0.0023(7) 0.0034(6)
C132 0.0190(7) 0.0463(11) 0.0314(9) -0.0056(8) -0.0051(6) -0.0054(7)
C142 0.0292(9) 0.0890(17) 0.0257(10) -0.0120(10) 0.0074(7) 0.0118(10)
Fe4 0.01973(10) 0.01130(10) 0.01788(11) -0.00401(8) -0.00395(8) 0.00015(8)
Cl4 0.02876(19) 0.01906(18) 0.0281(2) -0.00081(15) -0.01052(15) 0.00406(15)
Cl13 0.02351(17) 0.01831(17) 0.01939(17) -0.00687(13) 0.00124(13) -0.00548(13)
P4 0.01545(16) 0.01126(16) 0.01332(17) -0.00201(13) 0.00184(12) -0.00185(13)
P8 0.01358(15) 0.01166(16) 0.01172(16) -0.00105(13) -0.00019(12) -0.00140(13)
C4 0.0156(6) 0.0168(7) 0.0200(7) 0.0011(6) 0.0026(5) -0.0034(5)
C6 0.0217(7) 0.0204(7) 0.0205(7) -0.0039(6) -0.0020(6) -0.0003(6)
C7 0.0151(6) 0.0112(6) 0.0136(6) -0.0010(5) 0.0004(5) -0.0006(5)
C8 0.0156(6) 0.0152(7) 0.0198(7) -0.0065(5) 0.0034(5) -0.0014(5)
C10 0.0209(7) 0.0179(7) 0.0191(7) -0.0025(6) -0.0019(5) -0.0011(6)
C13 0.0263(8) 0.0182(7) 0.0232(8) -0.0043(6) 0.0054(6) -0.0016(6)
C18 0.0145(6) 0.0161(7) 0.0176(7) -0.0059(5) 0.0010(5) -0.0033(5)
C23 0.0317(9) 0.0171(8) 0.0412(10) -0.0095(7) 0.0059(7) -0.0045(6)
C27 0.0194(8) 0.0493(11) 0.0383(10) -0.0253(9) 0.0045(7) 0.0009(7)
C38 0.0182(7) 0.0212(7) 0.0245(8) -0.0036(6) 0.0003(6) -0.0026(6)
C39 0.0249(7) 0.0132(6) 0.0133(7) -0.0037(5) 0.0040(5) -0.0050(5)
C40 0.0153(6) 0.0137(6) 0.0182(7) -0.0040(5) 0.0014(5) -0.0016(5)
C44 0.0373(10) 0.0310(9) 0.0420(11) 0.0015(8) 0.0182(8) -0.0121(8)
C45 0.0262(8) 0.0281(8) 0.0206(8) -0.0073(6) -0.0058(6) -0.0028(6)
C48 0.0269(8) 0.0199(7) 0.0223(8) -0.0060(6) 0.0007(6) -0.0011(6)
C53 0.0181(7) 0.0235(8) 0.0477(11) -0.0022(7) 0.0038(7) 0.0027(6)
C55 0.0409(10) 0.0196(8) 0.0325(9) 0.0000(7) 0.0021(7) -0.0132(7)
C56 0.0236(8) 0.0215(8) 0.0307(9) -0.0018(6) -0.0050(6) 0.0054(6)
C57 0.0235(8) 0.0317(9) 0.0227(8) 0.0001(7) -0.0094(6) 0.0014(7)
C60 0.0262(8) 0.0220(8) 0.0292(9) -0.0028(6) 0.0103(6) -0.0029(6)
C64 0.0203(7) 0.0180(7) 0.0291(8) -0.0030(6) 0.0047(6) -0.0006(6)
C66 0.0216(7) 0.0185(7) 0.0202(7) -0.0021(6) -0.0024(6) -0.0015(6)
C74 0.0196(7) 0.0180(7) 0.0246(8) -0.0020(6) -0.0005(6) -0.0016(6)
C80 0.0309(8) 0.0200(8) 0.0212(8) 0.0003(6) -0.0020(6) -0.0073(6)
C85 0.0157(6) 0.0156(7) 0.0131(7) 0.0018(5) -0.0001(5) -0.0022(5)
C96 0.0286(8) 0.0262(8) 0.0371(10) -0.0155(7) 0.0032(7) -0.0117(7)
C100 0.0302(8) 0.0187(7) 0.0186(7) -0.0012(6) -0.0032(6) -0.0057(6)
C101 0.0392(9) 0.0330(9) 0.0248(9) -0.0133(7) -0.0060(7) -0.0007(7)
C106 0.0232(8) 0.0328(9) 0.0321(9) -0.0035(7) -0.0056(6) -0.0073(7)
C111 0.0246(8) 0.0320(9) 0.0264(8) -0.0118(7) -0.0055(6) -0.0032(7)
C117 0.0249(8) 0.0675(13) 0.0216(9) -0.0143(8) 0.0064(6) -0.0031(8)
C122 0.0463(10) 0.0212(8) 0.0260(9) 0.0045(7) -0.0068(7) -0.0036(7)
C123 0.0211(7) 0.0398(9) 0.0182(8) -0.0036(7) 0.0004(6) 0.0005(7)
C126 0.0181(7) 0.0320(9) 0.0459(11) 0.0023(8) -0.0078(7) -0.0023(7)
C128 0.0583(12) 0.0257(9) 0.0312(10) 0.0068(7) 0.0080(8) -0.0137(9)
C130 0.0200(7) 0.0249(8) 0.0431(10) -0.0098(7) -0.0011(7) 0.0035(6)
C138 0.0340(9) 0.0289(9) 0.0433(11) -0.0229(8) -0.0021(7) -0.0036(7)

loop_
_atom_type_symbol
_atom_type_description
_atom_type_scat_dispersion_real
_atom_type_scat_dispersion_imag
_atom_type_scat_source
C C 0.0033 0.0016 'International Tables Vol C Tables 4.2.6.8 and 6.1.1.4'
H H 0.0000 0.0000 'International Tables Vol C Tables 4.2.6.8 and 6.1.1.4'
Cl Cl 0.1484 0.1585 'International Tables Vol C Tables 4.2.6.8 and 6.1.1.4'
Fe Fe 0.3463 0.8444 'International Tables Vol C Tables 4.2.6.8 and 6.1.1.4'
P P 0.1023 0.0942 'International Tables Vol C Tables 4.2.6.8 and 6.1.1.4'

loop_
_geom_angle_atom_site_label_1
_geom_angle_atom_site_label_2
_geom_angle_atom_site_label_3
_geom_angle
_geom_angle_site_symmetry_3
C5 Fe1 Cl1 119.45(4) .
C5 Fe1 Cl8 112.52(4) .
Cl1 Fe1 Cl8 106.520(17) .
C5 Fe1 Cl8 113.45(4) 2_565
Cl1 Fe1 Cl8 111.631(17) 2_565
Cl8 Fe1 Cl8 88.934(14) 2_565
Fe1 Cl8 Fe1 91.064(14) 2_565
C5 P6 C76 109.32(6) .
C5 P6 C2 115.67(6) .
C76 P6 C2 102.98(6) .
C5 P6 C12 114.34(6) .
C76 P6 C12 106.12(6) .
C2 P6 C12 107.42(6) .
C5 P9 C33 110.28(7) .
C5 P9 C105 115.14(6) .
C33 P9 C105 104.26(6) .
C5 P9 C65 117.18(6) .
C33 P9 C65 105.61(6) .
C105 P9 C65 103.16(6) .
C89 C1 C105 120.59(14) .
C89 C1 H1A 119.7 .
C105 C1 H1A 119.7 .
C11 C2 C9 118.78(13) .
C11 C2 P6 119.03(10) .
C9 C2 P6 122.15(11) .
P6 C5 P9 122.51(8) .
P6 C5 Fe1 117.49(7) .
P9 C5 Fe1 117.10(7) .
C43 C9 C2 120.47(14) .
C43 C9 H9A 119.8 .
C2 C9 H9A 119.8 .
C32 C11 C2 120.24(13) .
C32 C11 H11A 119.9 .
C2 C11 H11A 119.9 .
C35 C12 C34 119.04(13) .
C35 C12 P6 124.77(11) .
C34 C12 P6 115.84(11) .
C121 C20 C33 120.06(14) .
C121 C20 H20A 120.0 .
C33 C20 H20A 120.0 .
C33 C24 C142 120.12(16) .
C33 C24 H24A 119.9 .
C142 C24 H24A 119.9 .
C37 C29 C65 120.28(14) .
C37 C29 H29A 119.9 .
C65 C29 H29A 119.9 .
C110 C30 C76 119.98(14) .
C110 C30 H30A 120.0 .
C76 C30 H30A 120.0 .
C86 C31 C105 120.23(14) .
C86 C31 H31A 119.9 .
C105 C31 H31A 119.9 .
C47 C32 C11 120.51(14) .
C47 C32 H32A 119.7 .
C11 C32 H32A 119.7 .
C24 C33 C20 119.25(13) .
C24 C33 P9 121.08(11) .
C20 C33 P9 119.60(11) .
C132 C34 C12 120.08(15) .
C132 C34 H34A 120.0 .
C12 C34 H34A 120.0 .
C114 C35 C12 120.17(15) .
C114 C35 H35A 119.9 .
C12 C35 H35A 119.9 .
C116 C37 C29 120.32(14) .
C116 C37 H37A 119.8 .
C29 C37 H37A 119.8 .
C47 C43 C9 120.07(14) .
C47 C43 H43A 120.0 .
C9 C43 H43A 120.0 .
C65 C46 C63 120.27(14) .
C65 C46 H46A 119.9 .
C63 C46 H46A 119.9 .
C32 C47 C43 119.64(14) .
C32 C47 H47A 120.2 .
C43 C47 H47A 120.2 .
C86 C62 C89 119.93(14) .
C86 C62 H62A 120.0 .
C89 C62 H62A 120.0 .
C116 C63 C46 120.23(15) .
C116 C63 H63A 119.9 .
C46 C63 H63A 119.9 .
C46 C65 C29 119.09(13) .
C46 C65 P9 119.13(11) .
C29 C65 P9 121.76(11) .
C107 C70 C76 119.65(14) .
C107 C70 H70A 120.2 .
C76 C70 H70A 120.2 .
C30 C76 C70 119.70(13) .
C30 C76 P6 117.49(11) .
C70 C76 P6 122.81(11) .
C62 C86 C31 120.34(15) .
C62 C86 H86A 119.8 .
C31 C86 H86A 119.8 .
C62 C89 C1 120.07(15) .
C62 C89 H89A 120.0 .
C1 C89 H89A 120.0 .
C142 C90 C121 119.87(15) .
C142 C90 H90A 120.1 .
C121 C90 H90A 120.1 .
C107 C94 C110 120.07(15) .
C107 C94 H94A 120.0 .
C110 C94 H94A 120.0 .
C1 C105 C31 118.81(13) .
C1 C105 P9 118.83(11) .
C31 C105 P9 121.99(11) .
C94 C107 C70 120.51(15) .
C94 C107 H10A 119.7 .
C70 C107 H10A 119.7 .
C132 C108 C114 120.17(15) .
C132 C108 H10B 119.9 .
C114 C108 H10B 119.9 .
C94 C110 C30 120.06(15) .
C94 C110 H11B 120.0 .
C30 C110 H11B 120.0 .
C108 C114 C35 120.24(16) .
C108 C114 H11C 119.9 .
C35 C114 H11C 119.9 .
C63 C116 C37 119.79(14) .
C63 C116 H11D 120.1 .
C37 C116 H11D 120.1 .
C90 C121 C20 120.18(15) .
C90 C121 H12A 119.9 .
C20 C121 H12A 119.9 .
C108 C132 C34 120.29(16) .
C108 C132 H13A 119.9 .
C34 C132 H13A 119.9 .
C90 C142 C24 120.51(17) .
C90 C142 H14A 119.7 .
C24 C142 H14A 119.7 .
C7 Fe4 Cl4 119.89(4) .
C7 Fe4 Cl13 116.04(4) .
Cl4 Fe4 Cl13 104.642(16) .
C7 Fe4 Cl13 112.51(4) 2_656
Cl4 Fe4 Cl13 110.985(16) 2_656
Cl13 Fe4 Cl13 88.205(14) 2_656
Fe4 Cl13 Fe4 91.792(14) 2_656
C7 P4 C39 108.60(6) .
C7 P4 C4 116.09(7) .
C39 P4 C4 105.70(6) .
C7 P4 C8 117.51(6) .
C39 P4 C8 104.41(6) .
C4 P4 C8 103.35(6) .
C7 P8 C18 110.61(6) .
C7 P8 C85 115.76(6) .
C18 P8 C85 106.26(6) .
C7 P8 C40 116.68(6) .
C18 P8 C40 98.89(6) .
C85 P8 C40 106.91(6) .
C64 C4 C38 119.06(13) .
C64 C4 P4 122.82(11) .
C38 C4 P4 118.12(11) .
C56 C6 C85 120.22(14) .
C56 C6 H6A 119.9 .
C85 C6 H6A 119.9 .
P8 C7 P4 122.18(8) .
P8 C7 Fe4 116.08(7) .
P4 C7 Fe4 115.46(7) .
C48 C8 C13 118.16(13) .
C48 C8 P4 121.77(11) .
C13 C8 P4 120.02(11) .
C45 C10 C85 120.24(14) .
C45 C10 H10C 119.9 .
C85 C10 H10C 119.9 .
C23 C13 C8 120.86(15) .
C23 C13 H13B 119.6 .
C8 C13 H13B 119.6 .
C74 C18 C123 119.08(13) .
C74 C18 P8 118.73(11) .
C123 C18 P8 121.72(11) .
C138 C23 C13 120.54(15) .
C138 C23 H23A 119.7 .
C13 C23 H23A 119.7 .
C130 C27 C117 119.80(15) .
C130 C27 H27A 120.1 .
C117 C27 H27A 120.1 .
C106 C38 C4 120.40(14) .
C106 C38 H38A 119.8 .
C4 C38 H38A 119.8 .
C60 C39 C100 119.31(13) .
C60 C39 P4 120.57(11) .
C100 C39 P4 120.10(11) .
C80 C40 C66 118.97(13) .
C80 C40 P8 123.16(11) .
C66 C40 P8 117.03(11) .
C128 C44 C60 120.21(16) .
C128 C44 H44A 119.9 .
C60 C44 H44A 119.9 .
C57 C45 C10 120.43(14) .
C57 C45 H45A 119.8 .
C10 C45 H45A 119.8 .
C101 C48 C8 120.59(15) .
C101 C48 H48A 119.7 .
C8 C48 H48A 119.7 .
C126 C53 C64 120.21(15) .
C126 C53 H53A 119.9 .
C64 C53 H53A 119.9 .
C96 C55 C80 120.41(15) .
C96 C55 H55A 119.8 .
C80 C55 H55A 119.8 .
C57 C56 C6 120.44(14) .
C57 C56 H56A 119.8 .
C6 C56 H56A 119.8 .
C45 C57 C56 119.74(14) .
C45 C57 H57A 120.1 .
C56 C57 H57A 120.1 .
C44 C60 C39 120.31(16) .
C44 C60 H60A 119.8 .
C39 C60 H60A 119.8 .
C4 C64 C53 120.14(15) .
C4 C64 H64A 119.9 .
C53 C64 H64A 119.9 .
C111 C66 C40 120.49(14) .
C111 C66 H66A 119.8 .
C40 C66 H66A 119.8 .
C18 C74 C130 120.29(14) .
C18 C74 H74A 119.9 .
C130 C74 H74A 119.9 .
C55 C80 C40 120.21(14) .
C55 C80 H80A 119.9 .
C40 C80 H80A 119.9 .
C6 C85 C10 118.87(13) .
C6 C85 P8 122.27(11) .
C10 C85 P8 118.42(10) .
C111 C96 C55 119.60(14) .
C111 C96 H96A 120.2 .
C55 C96 H96A 120.2 .
C122 C100 C39 120.04(15) .
C122 C100 H10D 120.0 .
C39 C100 H10D 120.0 .
C138 C101 C48 120.48(16) .
C138 C101 H10E 119.8 .
C48 C101 H10E 119.8 .
C126 C106 C38 120.11(16) .
C126 C106 H10F 119.9 .
C38 C106 H10F 119.9 .
C96 C111 C66 120.31(14) .
C96 C111 H11E 119.8 .
C66 C111 H11E 119.8 .
C27 C117 C123 120.50(16) .
C27 C117 H11F 119.7 .
C123 C117 H11F 119.7 .
C128 C122 C100 120.05(16) .
C128 C122 H12B 120.0 .
C100 C122 H12B 120.0 .
C117 C123 C18 119.98(15) .
C117 C123 H12C 120.0 .
C18 C123 H12C 120.0 .
C53 C126 C106 120.09(15) .
C53 C126 H12D 120.0 .
C106 C126 H12D 120.0 .
C44 C128 C122 120.08(15) .
C44 C128 H12E 120.0 .
C122 C128 H12E 120.0 .
C27 C130 C74 120.27(15) .
C27 C130 H13C 119.9 .
C74 C130 H13C 119.9 .
C101 C138 C23 119.34(15) .
C101 C138 H13D 120.3 .
C23 C138 H13D 120.3 .

loop_
_geom_bond_atom_site_label_1
_geom_bond_atom_site_label_2
_geom_bond_distance
_geom_bond_site_symmetry_2
Fe1 C5 2.0791(13) .
Fe1 Cl1 2.2880(4) .
Fe1 Cl8 2.3888(5) .
Fe1 Cl8 2.4072(4) 2_565
Cl8 Fe1 2.4072(4) 2_565
P6 C5 1.6999(13) .
P6 C76 1.8142(14) .
P6 C2 1.8222(13) .
P6 C12 1.8275(14) .
P9 C5 1.7011(14) .
P9 C33 1.8099(14) .
P9 C105 1.8246(14) .
P9 C65 1.8248(14) .
C1 C89 1.390(2) .
C1 C105 1.397(2) .
C1 H1A 0.9300 .
C2 C11 1.3940(19) .
C2 C9 1.397(2) .
C9 C43 1.389(2) .
C9 H9A 0.9300 .
C11 C32 1.386(2) .
C11 H11A 0.9300 .
C12 C35 1.394(2) .
C12 C34 1.400(2) .
C20 C121 1.392(2) .
C20 C33 1.393(2) .
C20 H20A 0.9300 .
C24 C33 1.387(2) .
C24 C142 1.389(2) .
C24 H24A 0.9300 .
C29 C37 1.388(2) .
C29 C65 1.397(2) .
C29 H29A 0.9300 .
C30 C110 1.391(2) .
C30 C76 1.394(2) .
C30 H30A 0.9300 .
C31 C86 1.394(2) .
C31 C105 1.3985(19) .
C31 H31A 0.9300 .
C32 C47 1.384(2) .
C32 H32A 0.9300 .
C34 C132 1.388(2) .
C34 H34A 0.9300 .
C35 C114 1.390(2) .
C35 H35A 0.9300 .
C37 C116 1.385(2) .
C37 H37A 0.9300 .
C43 C47 1.385(2) .
C43 H43A 0.9300 .
C46 C65 1.391(2) .
C46 C63 1.394(2) .
C46 H46A 0.9300 .
C47 H47A 0.9300 .
C62 C86 1.382(2) .
C62 C89 1.388(2) .
C62 H62A 0.9300 .
C63 C116 1.383(2) .
C63 H63A 0.9300 .
C70 C107 1.389(2) .
C70 C76 1.394(2) .
C70 H70A 0.9300 .
C86 H86A 0.9300 .
C89 H89A 0.9300 .
C90 C142 1.376(3) .
C90 C121 1.380(3) .
C90 H90A 0.9300 .
C94 C107 1.382(2) .
C94 C110 1.384(2) .
C94 H94A 0.9300 .
C107 H10A 0.9300 .
C108 C132 1.378(3) .
C108 C114 1.380(3) .
C108 H10B 0.9300 .
C110 H11B 0.9300 .
C114 H11C 0.9300 .
C116 H11D 0.9300 .
C121 H12A 0.9300 .
C132 H13A 0.9300 .
C142 H14A 0.9300 .
Fe4 C7 2.0958(13) .
Fe4 Cl4 2.2963(4) .
Fe4 Cl13 2.3956(4) .
Fe4 Cl13 2.4012(4) 2_656
Cl13 Fe4 2.4011(4) 2_656
P4 C7 1.7032(13) .
P4 C39 1.8167(14) .
P4 C4 1.8242(14) .
P4 C8 1.8292(14) .
P8 C7 1.7028(13) .
P8 C18 1.8149(14) .
P8 C85 1.8219(14) .
P8 C40 1.8270(14) .
C4 C64 1.394(2) .
C4 C38 1.398(2) .
C6 C56 1.391(2) .
C6 C85 1.394(2) .
C6 H6A 0.9300 .
C8 C48 1.395(2) .
C8 C13 1.396(2) .
C10 C45 1.389(2) .
C10 C85 1.4011(19) .
C10 H10C 0.9300 .
C13 C23 1.385(2) .
C13 H13B 0.9300 .
C18 C74 1.389(2) .
C18 C123 1.394(2) .
C23 C138 1.382(3) .
C23 H23A 0.9300 .
C27 C130 1.377(3) .
C27 C117 1.379(3) .
C27 H27A 0.9300 .
C38 C106 1.387(2) .
C38 H38A 0.9300 .
C39 C60 1.393(2) .
C39 C100 1.395(2) .
C40 C80 1.391(2) .
C40 C66 1.392(2) .
C44 C128 1.380(3) .
C44 C60 1.387(2) .
C44 H44A 0.9300 .
C45 C57 1.381(2) .
C45 H45A 0.9300 .
C48 C101 1.393(2) .
C48 H48A 0.9300 .
C53 C126 1.381(3) .
C53 C64 1.394(2) .
C53 H53A 0.9300 .
C55 C96 1.386(2) .
C55 C80 1.388(2) .
C55 H55A 0.9300 .
C56 C57 1.384(2) .
C56 H56A 0.9300 .
C57 H57A 0.9300 .
C60 H60A 0.9300 .
C64 H64A 0.9300 .
C66 C111 1.388(2) .
C66 H66A 0.9300 .
C74 C130 1.390(2) .
C74 H74A 0.9300 .
C80 H80A 0.9300 .
C96 C111 1.379(2) .
C96 H96A 0.9300 .
C100 C122 1.392(2) .
C100 H10D 0.9300 .
C101 C138 1.381(2) .
C101 H10E 0.9300 .
C106 C126 1.385(2) .
C106 H10F 0.9300 .
C111 H11E 0.9300 .
C117 C123 1.388(2) .
C117 H11F 0.9300 .
C122 C128 1.387(3) .
C122 H12B 0.9300 .
C123 H12C 0.9300 .
C126 H12D 0.9300 .
C128 H12E 0.9300 .
C130 H13C 0.9300 .
C138 H13D 0.9300 .

loop_
_geom_torsion_atom_site_label_1
_geom_torsion_atom_site_label_2
_geom_torsion_atom_site_label_3
_geom_torsion_atom_site_label_4
_geom_torsion
C5 P6 C2 C11 -13.07(14)
C76 P6 C2 C11 106.11(12)
C12 P6 C2 C11 -142.12(11)
C5 P6 C2 C9 169.26(12)
C76 P6 C2 C9 -71.56(13)
C12 P6 C2 C9 40.21(14)
C76 P6 C5 P9 177.71(8)
C2 P6 C5 P9 -66.66(10)
C12 P6 C5 P9 58.93(11)
C76 P6 C5 Fe1 17.56(9)
C2 P6 C5 Fe1 133.19(7)
C12 P6 C5 Fe1 -101.22(8)
C33 P9 C5 P6 164.69(8)
C105 P9 C5 P6 47.07(11)
C65 P9 C5 P6 -74.50(10)
C33 P9 C5 Fe1 -35.09(9)
C105 P9 C5 Fe1 -152.70(7)
C65 P9 C5 Fe1 85.72(8)
C11 C2 C9 C43 4.6(2)
P6 C2 C9 C43 -177.72(12)
C9 C2 C11 C32 -5.2(2)
P6 C2 C11 C32 177.03(11)
C5 P6 C12 C35 -115.24(13)
C76 P6 C12 C35 124.18(13)
C2 P6 C12 C35 14.57(14)
C5 P6 C12 C34 57.79(13)
C76 P6 C12 C34 -62.79(12)
C2 P6 C12 C34 -172.40(11)
C2 C11 C32 C47 1.3(2)
C142 C24 C33 C20 -0.4(3)
C142 C24 C33 P9 176.34(16)
C121 C20 C33 C24 0.0(2)
C121 C20 C33 P9 -176.73(11)
C5 P9 C33 C24 146.58(13)
C105 P9 C33 C24 -89.27(14)
C65 P9 C33 C24 19.08(15)
C5 P9 C33 C20 -36.73(13)
C105 P9 C33 C20 87.42(12)
C65 P9 C33 C20 -164.23(11)
C35 C12 C34 C132 1.4(2)
P6 C12 C34 C132 -172.09(12)
C34 C12 C35 C114 -0.4(2)
P6 C12 C35 C114 172.47(12)
C65 C29 C37 C116 -0.1(2)
C2 C9 C43 C47 -0.1(2)
C11 C32 C47 C43 3.3(2)
C9 C43 C47 C32 -3.9(2)
C65 C46 C63 C116 0.1(2)
C63 C46 C65 C29 -1.2(2)
C63 C46 C65 P9 -179.62(12)
C37 C29 C65 C46 1.2(2)
C37 C29 C65 P9 179.58(11)
C5 P9 C65 C46 -27.59(14)
C33 P9 C65 C46 95.64(12)
C105 P9 C65 C46 -155.22(11)
C5 P9 C65 C29 154.01(11)
C33 P9 C65 C29 -82.77(12)
C105 P9 C65 C29 26.38(13)
C110 C30 C76 C70 1.8(2)
C110 C30 C76 P6 -178.18(11)
C107 C70 C76 C30 -1.8(2)
C107 C70 C76 P6 178.19(12)
C5 P6 C76 C30 47.21(12)
C2 P6 C76 C30 -76.29(12)
C12 P6 C76 C30 170.98(11)
C5 P6 C76 C70 -132.76(12)
C2 P6 C76 C70 103.74(13)
C12 P6 C76 C70 -8.99(14)
C89 C62 C86 C31 -1.2(3)
C105 C31 C86 C62 -0.3(2)
C86 C62 C89 C1 1.3(2)
C105 C1 C89 C62 0.1(2)
C89 C1 C105 C31 -1.6(2)
C89 C1 C105 P9 171.56(12)
C86 C31 C105 C1 1.7(2)
C86 C31 C105 P9 -171.25(12)
C5 P9 C105 C1 -75.25(13)
C33 P9 C105 C1 163.79(11)
C65 P9 C105 C1 53.64(12)
C5 P9 C105 C31 97.67(13)
C33 P9 C105 C31 -23.28(14)
C65 P9 C105 C31 -133.43(12)
C110 C94 C107 C70 0.5(3)
C76 C70 C107 C94 0.6(3)
C107 C94 C110 C30 -0.5(3)
C76 C30 C110 C94 -0.7(2)
C132 C108 C114 C35 1.4(3)
C12 C35 C114 C108 -1.0(2)
C46 C63 C116 C37 0.9(3)
C29 C37 C116 C63 -0.9(2)
C142 C90 C121 C20 0.0(3)
C33 C20 C121 C90 0.2(2)
C114 C108 C132 C34 -0.4(3)
C12 C34 C132 C108 -1.0(2)
C121 C90 C142 C24 -0.3(3)
C33 C24 C142 C90 0.5(3)
C7 P4 C4 C64 -146.92(12)
C39 P4 C4 C64 92.64(13)
C8 P4 C4 C64 -16.77(14)
C7 P4 C4 C38 34.10(13)
C39 P4 C4 C38 -86.34(12)
C8 P4 C4 C38 164.25(11)
C18 P8 C7 P4 177.10(8)
C85 P8 C7 P4 -62.00(11)
C40 P8 C7 P4 65.16(10)
C18 P8 C7 Fe4 -32.02(9)
C85 P8 C7 Fe4 88.88(8)
C40 P8 C7 Fe4 -143.97(7)
C39 P4 C7 P8 177.50(8)
C4 P4 C7 P8 58.63(11)
C8 P4 C7 P8 -64.39(11)
C39 P4 C7 Fe4 26.46(9)
C4 P4 C7 Fe4 -92.41(8)
C8 P4 C7 Fe4 144.57(7)
C7 P4 C8 C48 -106.98(12)
C39 P4 C8 C48 13.36(13)
C4 P4 C8 C48 123.73(12)
C7 P4 C8 C13 70.55(13)
C39 P4 C8 C13 -169.11(11)
C4 P4 C8 C13 -58.74(13)
C48 C8 C13 C23 1.8(2)
P4 C8 C13 C23 -175.82(12)
C7 P8 C18 C74 -32.64(13)
C85 P8 C18 C74 -159.04(11)
C40 P8 C18 C74 90.34(12)
C7 P8 C18 C123 155.23(12)
C85 P8 C18 C123 28.83(14)
C40 P8 C18 C123 -81.79(13)
C8 C13 C23 C138 -0.2(2)
C64 C4 C38 C106 0.4(2)
P4 C4 C38 C106 179.47(12)
C7 P4 C39 C60 -136.79(12)
C4 P4 C39 C60 -11.57(13)
C8 P4 C39 C60 97.09(12)
C7 P4 C39 C100 41.81(13)
C4 P4 C39 C100 167.03(11)
C8 P4 C39 C100 -84.31(12)
C7 P8 C40 C80 -159.92(12)
C18 P8 C40 C80 81.57(13)
C85 P8 C40 C80 -28.53(14)
C7 P8 C40 C66 30.67(13)
C18 P8 C40 C66 -87.84(12)
C85 P8 C40 C66 162.06(11)
C85 C10 C45 C57 0.1(2)
C13 C8 C48 C101 -1.8(2)
P4 C8 C48 C101 175.75(12)
C85 C6 C56 C57 0.8(2)
C10 C45 C57 C56 -1.9(2)
C6 C56 C57 C45 1.5(2)
C128 C44 C60 C39 0.1(3)
C100 C39 C60 C44 0.0(2)
P4 C39 C60 C44 178.63(13)
C38 C4 C64 C53 -0.4(2)
P4 C4 C64 C53 -179.41(12)
C126 C53 C64 C4 0.3(2)
C80 C40 C66 C111 -0.6(2)
P8 C40 C66 C111 169.32(12)
C123 C18 C74 C130 -2.6(2)
P8 C18 C74 C130 -174.90(11)
C96 C55 C80 C40 1.0(3)
C66 C40 C80 C55 -0.2(2)
P8 C40 C80 C55 -169.43(13)
C56 C6 C85 C10 -2.6(2)
C56 C6 C85 P8 -174.83(11)
C45 C10 C85 C6 2.2(2)
C45 C10 C85 P8 174.69(11)
C7 P8 C85 C6 94.51(13)
C18 P8 C85 C6 -142.27(12)
C40 P8 C85 C6 -37.39(13)
C7 P8 C85 C10 -77.76(12)
C18 P8 C85 C10 45.46(12)
C40 P8 C85 C10 150.34(11)
C80 C55 C96 C111 -1.0(3)
C60 C39 C100 C122 0.0(2)
P4 C39 C100 C122 -178.57(12)
C8 C48 C101 C138 0.3(3)
C4 C38 C106 C126 -0.4(2)
C55 C96 C111 C66 0.3(2)
C40 C66 C111 C96 0.5(2)
C130 C27 C117 C123 -1.9(3)
C39 C100 C122 C128 -0.3(2)
C27 C117 C123 C18 -0.2(3)
C74 C18 C123 C117 2.4(2)
P8 C18 C123 C117 174.50(13)
C64 C53 C126 C106 -0.3(3)
C38 C106 C126 C53 0.3(3)
C60 C44 C128 C122 -0.4(3)
C100 C122 C128 C44 0.4(3)
C117 C27 C130 C74 1.7(3)
C18 C74 C130 C27 0.5(2)
C48 C101 C138 C23 1.3(3)
C13 C23 C138 C101 -1.3(3)
